data_7240749
loop_
_publ_author_name
'Villamizar-Delgado, Stephanny'
'Porras-Osorio, Laura M.'
'Pi\~neros, Octavio'
'Ellena, Javier'
'Balcazar, Norman'
'Varela-Miranda, Ruben E.'
'D'Vries, Richard F.'

_publ_section_title
;
 Biguanide--transition metals complexes as potential drug for
 hyperglycemia treatment
;
_journal_issue 38
_journal_name_full 'RSC Advances'
_journal_page_first 22856
_journal_page_last 22863
_journal_paper_doi 10.1039/D0RA04059B
_journal_volume 10
_journal_year 2020
_chemical_formula_moiety 'C8 H22 Cu N10, 2(Cl), 2(H2 O)'
_chemical_formula_sum 'C8 H26 Cl2 Cu N10 O2'
_chemical_formula_weight 428.83
_chemical_name_systematic MFNCu1
_space_group_crystal_system monoclinic
_space_group_IT_number 14
_space_group_name_Hall '-P 2yn'
_space_group_name_H-M_alt 'P 1 21/n 1'
_atom_sites_solution_hydrogens mixed
_atom_sites_solution_primary dual
_audit_creation_date 2019-07-22
_audit_creation_method
;
Olex2 1.2
(compiled 2018.05.29 svn.r3508 for OlexSys, GUI svn.r5506)
;
_audit_update_record
;
2020-04-23 deposited with the CCDC.	2020-06-09 downloaded from the CCDC.
;
_cell_angle_alpha 90
_cell_angle_beta 95.63(3)
_cell_angle_gamma 90
_cell_formula_units_Z 2
_cell_length_a 5.1596(14)
_cell_length_b 11.562(2)
_cell_length_c 15.091(4)
_cell_measurement_reflns_used 1008
_cell_measurement_temperature 293(2)
_cell_measurement_theta_max 23.3770
_cell_measurement_theta_min 2.7150
_cell_volume 895.9(4)
_computing_cell_refinement 'CrysAlisPro 1.171.39.35c (Rigaku OD, 2017)'
_computing_data_collection 'CrysAlisPro 1.171.39.35c (Rigaku OD, 2017)'
_computing_data_reduction 'CrysAlisPro 1.171.39.35c (Rigaku OD, 2017)'
_computing_molecular_graphics 'Olex2 (Dolomanov et al., 2009)'
_computing_publication_material 'Olex2 (Dolomanov et al., 2009)'
_computing_structure_refinement 'ShelXL (Sheldrick, 2015)'
_computing_structure_solution 'ShelXT (Sheldrick, 2015)'
_diffrn_ambient_temperature 293(2)
_diffrn_detector 'CCD plate'
_diffrn_measured_fraction_theta_full 0.999
_diffrn_measured_fraction_theta_max 0.999
_diffrn_measurement_details
;
List of Runs (angles in degrees, time in seconds):

  # Type    Start    End  Width  t~exp~   \w     \q     \k     \f   Frames
#--------------------------------------------------------------------------
  1  \w    -69.00 113.00   1.00   60.00    --   27.63  54.00 -30.00  182
  2  \w     13.00  56.00   1.00   60.00    --   27.63  54.00-120.00   43
  3  \w    -69.00 -39.00   1.00   60.00    --   27.63  54.00-180.00   30
  4  \w     43.00 113.00   1.00   60.00    --   27.63  54.00-180.00   70
  5  \w      7.00  33.00   1.00   60.00    --   27.63  54.00  90.00   26
;
_diffrn_measurement_device 'two-circle diffractometer'
_diffrn_measurement_device_type 'XtaLAB Mini (ROW)'
_diffrn_measurement_method '\w scans'
_diffrn_orient_matrix_type 'CrysAlisPro convention (1999,Acta A55,543-557)'
_diffrn_orient_matrix_UB_11 0.0261054000
_diffrn_orient_matrix_UB_12 0.0050337000
_diffrn_orient_matrix_UB_13 0.0468768000
_diffrn_orient_matrix_UB_21 0.0366604000
_diffrn_orient_matrix_UB_22 0.0586281000
_diffrn_orient_matrix_UB_23 -0.0049331000
_diffrn_orient_matrix_UB_31 -0.1306919000
_diffrn_orient_matrix_UB_32 0.0172502000
_diffrn_orient_matrix_UB_33 0.0029841000
_diffrn_radiation_monochromator graphite
_diffrn_radiation_probe x-ray
_diffrn_radiation_type MoK\a
_diffrn_radiation_wavelength 0.71073
_diffrn_reflns_av_R_equivalents 0.0910
_diffrn_reflns_av_unetI/netI 0.0868
_diffrn_reflns_Laue_measured_fraction_full 0.999
_diffrn_reflns_Laue_measured_fraction_max 0.999
_diffrn_reflns_limit_h_max 6
_diffrn_reflns_limit_h_min -6
_diffrn_reflns_limit_k_max 14
_diffrn_reflns_limit_k_min -14
_diffrn_reflns_limit_l_max 18
_diffrn_reflns_limit_l_min -18
_diffrn_reflns_number 5415
_diffrn_reflns_point_group_measured_fraction_full 0.999
_diffrn_reflns_point_group_measured_fraction_max 0.999
_diffrn_reflns_theta_full 25.242
_diffrn_reflns_theta_max 26.492
_diffrn_reflns_theta_min 2.712
_diffrn_source 'fine-focus sealed X-ray tube'
_diffrn_source_type 'Rigaku (Mo) X-ray Source'
_exptl_absorpt_coefficient_mu 1.541
_exptl_absorpt_correction_T_max 1.00000
_exptl_absorpt_correction_T_min 0.12962
_exptl_absorpt_correction_type multi-scan
_exptl_absorpt_process_details
;
CrysAlisPro 1.171.39.35c (Rigaku Oxford Diffraction, 2017)
Empirical absorption correction using spherical harmonics,
 implemented in SCALE3 ABSPACK scaling algorithm.
;
_exptl_crystal_colour 'clear light red'
_exptl_crystal_colour_lustre clear
_exptl_crystal_colour_modifier light
_exptl_crystal_colour_primary red
_exptl_crystal_density_diffrn 1.590
_exptl_crystal_description needle
_exptl_crystal_F_000 446
_exptl_crystal_size_max 0.3
_exptl_crystal_size_mid 0.1
_exptl_crystal_size_min 0.1
_refine_diff_density_max 0.586
_refine_diff_density_min -0.524
_refine_diff_density_rms 0.100
_refine_ls_extinction_method none
_refine_ls_goodness_of_fit_ref 1.041
_refine_ls_hydrogen_treatment mixed
_refine_ls_matrix_type full
_refine_ls_number_parameters 119
_refine_ls_number_reflns 1863
_refine_ls_number_restraints 2
_refine_ls_restrained_S_all 1.040
_refine_ls_R_factor_all 0.1055
_refine_ls_R_factor_gt 0.0585
_refine_ls_shift/su_max 0.000
_refine_ls_shift/su_mean 0.000
_refine_ls_structure_factor_coef Fsqd
_refine_ls_weighting_details 'w=1/[\s^2^(Fo^2^)+(0.0569P)^2^] where P=(Fo^2^+2Fc^2^)/3'
_refine_ls_weighting_scheme calc
_refine_ls_wR_factor_gt 0.1284
_refine_ls_wR_factor_ref 0.1570
_reflns_Friedel_coverage 0.000
_reflns_number_gt 1138
_reflns_number_total 1863
_reflns_threshold_expression 'I > 2\s(I)'
_cod_data_source_file d0ra04059b2.cif
_cod_data_source_block Cu_metf1
_cod_depositor_comments 'Adding full bibliography for 7240746--7240749.cif.'
_cod_database_code 7240749
_shelx_shelxl_version_number 2018/3
_chemical_oxdiff_formula 'Cu N5 C6 H10 Cl O'
_shelx_space_group_comment
;
The symmetry employed for this shelxl refinement is uniquely defined
by the following loop, which should always be used as a source of
symmetry information in preference to the above space-group names.
They are only intended as comments.
;
_reflns_odcompleteness_completeness 99.85
_reflns_odcompleteness_iscentric 1
_reflns_odcompleteness_theta 26.32
_olex2_refinement_description
;
1. Fixed Uiso
 At 1.2 times of:
  All N(H) groups
 At 1.5 times of:
  All C(H,H,H) groups, All O(H,H) groups
2. Restrained distances
 N2-H2A
 0.9 with sigma of 0.02
 N2-H2B
 0.9 with sigma of 0.02
3.a Free rotating group:
 O1(H1A,H1B)
3.b Aromatic/amide H refined with riding coordinates:
 N3(H3), N1(H1), N5(H5)
3.c Idealised Me refined as rotating group:
 C3(H3A,H3B,H3C), C4(H4A,H4B,H4C)
;
_olex2_submission_original_sample_id MFNCu1
_olex2_submission_special_instructions 'No special instructions were received'
_oxdiff_exptl_absorpt_empirical_details
;
Empirical correction (ABSPACK) includes:
- Absorption correction using spherical harmonics
- Frame scaling
;
_oxdiff_exptl_absorpt_empirical_full_max 3.749
_oxdiff_exptl_absorpt_empirical_full_min 0.432

loop_
_space_group_symop_operation_xyz
'x, y, z'
'-x+1/2, y+1/2, -z+1/2'
'-x, -y, -z'
'x-1/2, -y-1/2, z-1/2'

loop_
_atom_site_label
_atom_site_type_symbol
_atom_site_fract_x
_atom_site_fract_y
_atom_site_fract_z
_atom_site_U_iso_or_equiv
_atom_site_adp_type
_atom_site_occupancy
_atom_site_site_symmetry_order
_atom_site_calc_flag
_atom_site_refinement_flags_posn
_atom_site_refinement_flags_adp
_atom_site_refinement_flags_occupancy
_atom_site_disorder_assembly
_atom_site_disorder_group
Cu1 Cu 1.000000 0.500000 0.500000 0.0401(3) Uani 1 2 d S T P . .
Cl1 Cl 0.3212(3) 0.15839(13) 0.71588(13) 0.0671(5) Uani 1 1 d . . . . .
N3 N 0.5946(8) 0.6191(3) 0.6281(3) 0.0426(12) Uani 1 1 d . . . . .
H3 H 0.488186 0.649951 0.661637 0.051 Uiso 1 1 calc R . . . .
O1 O 0.7792(9) 0.1886(4) 0.5996(3) 0.0672(14) Uani 1 1 d . . . . .
H1A H 0.661949 0.178289 0.634568 0.101 Uiso 1 1 d G . . . .
H1B H 0.921008 0.173502 0.631005 0.101 Uiso 1 1 d G . . . .
N1 N 0.7540(9) 0.4445(4) 0.5785(3) 0.0457(12) Uani 1 1 d . . . . .
H1 H 0.745360 0.370457 0.582706 0.055 Uiso 1 1 calc R . . . .
N5 N 0.9016(9) 0.6566(3) 0.5292(3) 0.0499(13) Uani 1 1 d . . . . .
H5 H 0.978587 0.709875 0.501865 0.060 Uiso 1 1 calc R . . . .
N4 N 0.6979(10) 0.8072(3) 0.5984(3) 0.0513(14) Uani 1 1 d . . . . .
C1 C 0.5995(10) 0.5007(4) 0.6261(4) 0.0388(12) Uani 1 1 d . . . . .
N2 N 0.4319(11) 0.4516(4) 0.6756(4) 0.0604(16) Uani 1 1 d D . . . .
C2 C 0.7398(10) 0.6941(4) 0.5828(4) 0.0392(13) Uani 1 1 d . . . . .
C3 C 0.5379(14) 0.8489(5) 0.6644(5) 0.074(2) Uani 1 1 d . . . . .
H3A H 0.365576 0.817610 0.652950 0.111 Uiso 1 1 calc GR . . . .
H3B H 0.529855 0.931811 0.661892 0.111 Uiso 1 1 calc GR . . . .
H3C H 0.611656 0.825153 0.722423 0.111 Uiso 1 1 calc GR . . . .
C4 C 0.8213(14) 0.8948(5) 0.5477(5) 0.077(2) Uani 1 1 d . . . . .
H4A H 1.006207 0.892935 0.563193 0.115 Uiso 1 1 calc GR . . . .
H4B H 0.755186 0.969648 0.561272 0.115 Uiso 1 1 calc GR . . . .
H4C H 0.784022 0.879553 0.485232 0.115 Uiso 1 1 calc GR . . . .
H2A H 0.358(12) 0.499(4) 0.711(4) 0.07(2) Uiso 1 1 d D . . . .
H2B H 0.411(11) 0.3746(19) 0.676(4) 0.063(18) Uiso 1 1 d D . . . .

loop_
_atom_site_aniso_label
_atom_site_aniso_U_11
_atom_site_aniso_U_22
_atom_site_aniso_U_33
_atom_site_aniso_U_23
_atom_site_aniso_U_13
_atom_site_aniso_U_12
Cu1 0.0445(6) 0.0343(5) 0.0449(6) -0.0053(4) 0.0212(4) 0.0032(4)
Cl1 0.0722(11) 0.0621(9) 0.0734(12) 0.0100(8) 0.0401(10) 0.0017(9)
N3 0.048(3) 0.035(2) 0.049(3) -0.006(2) 0.023(2) 0.0044(19)
O1 0.075(3) 0.055(2) 0.077(4) 0.010(2) 0.035(3) 0.000(3)
N1 0.052(3) 0.032(2) 0.056(3) -0.004(2) 0.024(3) 0.005(2)
N5 0.064(3) 0.034(2) 0.057(3) -0.001(2) 0.035(3) 0.003(2)
N4 0.074(4) 0.029(2) 0.056(4) 0.000(2) 0.035(3) 0.006(2)
C1 0.039(3) 0.038(3) 0.041(3) -0.004(3) 0.012(2) -0.001(3)
N2 0.073(4) 0.036(3) 0.081(4) -0.005(3) 0.047(3) -0.006(3)
C2 0.045(3) 0.035(3) 0.040(3) -0.001(2) 0.011(3) 0.005(2)
C3 0.100(6) 0.040(3) 0.091(6) -0.012(3) 0.052(5) 0.007(3)
C4 0.114(6) 0.040(3) 0.087(6) 0.000(3) 0.057(5) 0.002(4)

loop_
_atom_type_symbol
_atom_type_description
_atom_type_scat_dispersion_real
_atom_type_scat_dispersion_imag
_atom_type_scat_source
C C 0.0033 0.0016 'International Tables Vol C Tables 4.2.6.8 and 6.1.1.4'
H H 0.0000 0.0000 'International Tables Vol C Tables 4.2.6.8 and 6.1.1.4'
Cl Cl 0.1484 0.1585 'International Tables Vol C Tables 4.2.6.8 and 6.1.1.4'
Cu Cu 0.3201 1.2651 'International Tables Vol C Tables 4.2.6.8 and 6.1.1.4'
N N 0.0061 0.0033 'International Tables Vol C Tables 4.2.6.8 and 6.1.1.4'
O O 0.0106 0.0060 'International Tables Vol C Tables 4.2.6.8 and 6.1.1.4'

loop_
_geom_angle_atom_site_label_1
_geom_angle_atom_site_label_2
_geom_angle_atom_site_label_3
_geom_angle
_geom_angle_site_symmetry_1
_geom_angle_site_symmetry_3
_geom_angle_publ_flag
N1 Cu1 N1 180.00(18) . 3_766 ?
N1 Cu1 N5 91.81(17) 3_766 . ?
N1 Cu1 N5 91.81(17) . 3_766 ?
N1 Cu1 N5 88.19(17) . . ?
N1 Cu1 N5 88.19(17) 3_766 3_766 ?
N5 Cu1 N5 180.0 . 3_766 ?
C1 N3 H3 116.2 . . ?
C1 N3 C2 127.5(4) . . ?
C2 N3 H3 116.2 . . ?
H1A O1 H1B 104.6 . . ?
Cu1 N1 H1 114.7 . . ?
C1 N1 Cu1 130.6(3) . . ?
C1 N1 H1 114.7 . . ?
Cu1 N5 H5 114.6 . . ?
C2 N5 Cu1 130.8(4) . . ?
C2 N5 H5 114.6 . . ?
C2 N4 C3 123.9(4) . . ?
C2 N4 C4 119.9(4) . . ?
C3 N4 C4 116.2(4) . . ?
N1 C1 N3 121.7(4) . . ?
N1 C1 N2 124.6(5) . . ?
N2 C1 N3 113.7(4) . . ?
C1 N2 H2A 115(4) . . ?
C1 N2 H2B 121(4) . . ?
H2A N2 H2B 124(5) . . ?
N5 C2 N3 121.1(4) . . ?
N5 C2 N4 123.9(5) . . ?
N4 C2 N3 114.9(4) . . ?
N4 C3 H3A 109.5 . . ?
N4 C3 H3B 109.5 . . ?
N4 C3 H3C 109.5 . . ?
H3A C3 H3B 109.5 . . ?
H3A C3 H3C 109.5 . . ?
H3B C3 H3C 109.5 . . ?
N4 C4 H4A 109.5 . . ?
N4 C4 H4B 109.5 . . ?
N4 C4 H4C 109.5 . . ?
H4A C4 H4B 109.5 . . ?
H4A C4 H4C 109.5 . . ?
H4B C4 H4C 109.5 . . ?

loop_
_geom_bond_atom_site_label_1
_geom_bond_atom_site_label_2
_geom_bond_distance
_geom_bond_site_symmetry_2
_geom_bond_publ_flag
Cu1 N1 1.929(4) . ?
Cu1 N1 1.929(4) 3_766 ?
Cu1 N5 1.942(4) 3_766 ?
Cu1 N5 1.942(4) . ?
N3 H3 0.8600 . ?
N3 C1 1.370(6) . ?
N3 C2 1.371(6) . ?
O1 H1A 0.8493 . ?
O1 H1B 0.8499 . ?
N1 H1 0.8600 . ?
N1 C1 1.298(6) . ?
N5 H5 0.8600 . ?
N5 C2 1.294(6) . ?
N4 C2 1.349(6) . ?
N4 C3 1.438(6) . ?
N4 C4 1.453(7) . ?
C1 N2 1.325(7) . ?
N2 H2A 0.88(2) . ?
N2 H2B 0.90(2) . ?
C3 H3A 0.9600 . ?
C3 H3B 0.9600 . ?
C3 H3C 0.9600 . ?
C4 H4A 0.9600 . ?
C4 H4B 0.9600 . ?
C4 H4C 0.9600 . ?
